data_1512680
loop_
_publ_author_name
'Hamid Golchoubian'
'Ehsan Rezaee'
'Giuseppeh Bruno'
'Hadi Amiri Rudbari'

_publ_section_title
;
 Syntheses of mixed chelate copper(II) complexes containing
 beta-ketoaminato and diamine ligands: Solvatochromism study
;
_journal_name_full
;
Inorganica Chimica Acta
;
_journal_page_first 1
_journal_page_last 9
_journal_paper_doi 10.1016/j.ica.2012.07.022
_journal_volume 393
_journal_year 2012
_chemical_formula_sum 'C16 H26 Cl Cu N3 O5'
_chemical_formula_weight 439.39
_space_group_IT_number 61
_symmetry_cell_setting orthorhombic
_symmetry_space_group_name_Hall '-P 2ac 2ab'
_symmetry_space_group_name_H-M 'P b c a'
_atom_sites_solution_hydrogens geom
_atom_sites_solution_primary direct
_atom_sites_solution_secondary difmap
_cell_angle_alpha 90.00
_cell_angle_beta 90.00
_cell_angle_gamma 90.00
_cell_formula_units_Z 8
_cell_length_a 15.0967(5)
_cell_length_b 15.7021(5)
_cell_length_c 16.8468(6)
_cell_measurement_reflns_used 9479
_cell_measurement_temperature 296(2)
_cell_measurement_theta_max 28.95
_cell_measurement_theta_min 2.23
_cell_volume 3993.5(2)
_computing_cell_refinement 'SAINT (Bruker, 2007)'
_computing_data_collection 'APEX2 (Bruker, 2007)'
_computing_data_reduction 'SAINT (Bruker, 2007)'
_computing_molecular_graphics 'XPW (Siemens, 1996)'
_computing_publication_material 'SHELXTL (Sheldrick, 2008)'
_computing_structure_refinement 'SHELXL97 (Sheldrick, 2008)'
_computing_structure_solution 'SHELXS97 (Sheldrick, 2008)'
_diffrn_ambient_temperature 296(2)
_diffrn_measured_fraction_theta_full 1.000
_diffrn_measured_fraction_theta_max 1.000
_diffrn_measurement_device_type 'Bruker APEX-II CCD'
_diffrn_measurement_method '\f and \w scans'
_diffrn_radiation_monochromator graphite
_diffrn_radiation_source 'fine-focus sealed tube'
_diffrn_radiation_type MoK\a
_diffrn_radiation_wavelength 0.71073
_diffrn_reflns_av_R_equivalents 0.0272
_diffrn_reflns_av_sigmaI/netI 0.0062
_diffrn_reflns_limit_h_max 19
_diffrn_reflns_limit_h_min -19
_diffrn_reflns_limit_k_max 20
_diffrn_reflns_limit_k_min -20
_diffrn_reflns_limit_l_max 21
_diffrn_reflns_limit_l_min -21
_diffrn_reflns_number 190140
_diffrn_reflns_theta_full 27.00
_diffrn_reflns_theta_max 27.00
_diffrn_reflns_theta_min 2.23
_exptl_absorpt_coefficient_mu 1.258
_exptl_absorpt_correction_T_max 0.7460
_exptl_absorpt_correction_T_min 0.5719
_exptl_absorpt_correction_type multi-scan
_exptl_absorpt_process_details 'SADABS; Bruker, 2008'
_exptl_crystal_colour 'dark blue'
_exptl_crystal_density_diffrn 1.462
_exptl_crystal_density_method 'not measured'
_exptl_crystal_description irregular
_exptl_crystal_F_000 1832
_exptl_crystal_size_max 0.49
_exptl_crystal_size_mid 0.21
_exptl_crystal_size_min 0.14
_refine_diff_density_max 0.381
_refine_diff_density_min -0.496
_refine_diff_density_rms 0.062
_refine_ls_extinction_method none
_refine_ls_goodness_of_fit_ref 1.072
_refine_ls_hydrogen_treatment mixed
_refine_ls_matrix_type full
_refine_ls_number_parameters 276
_refine_ls_number_reflns 4361
_refine_ls_number_restraints 0
_refine_ls_restrained_S_all 1.072
_refine_ls_R_factor_all 0.0404
_refine_ls_R_factor_gt 0.0331
_refine_ls_shift/su_max 0.014
_refine_ls_shift/su_mean 0.001
_refine_ls_structure_factor_coef Fsqd
_refine_ls_weighting_details 'calc w=1/[\s^2^(Fo^2^)+(0.0537P)^2^+2.6737P] where P=(Fo^2^+2Fc^2^)/3'
_refine_ls_weighting_scheme calc
_refine_ls_wR_factor_gt 0.0892
_refine_ls_wR_factor_ref 0.1061
_reflns_number_gt 3790
_reflns_number_total 4361
_reflns_threshold_expression >2\s(I)
_cod_data_source_file ICA-2013-394-1-9.cif
_cod_data_source_block gol1201_0m
_cod_original_sg_symbol_H-M 'Pbca '
_cod_database_code 1512680

loop_
_symmetry_equiv_pos_as_xyz
'x, y, z'
'x+1/2, -y+1/2, -z'
'-x, y+1/2, -z+1/2'
'-x+1/2, -y, z+1/2'
'-x, -y, -z'
'-x-1/2, y-1/2, z'
'x, -y-1/2, z-1/2'
'x-1/2, y, -z-1/2'

loop_
_atom_site_label
_atom_site_type_symbol
_atom_site_fract_x
_atom_site_fract_y
_atom_site_fract_z
_atom_site_U_iso_or_equiv
_atom_site_adp_type
_atom_site_occupancy
_atom_site_symmetry_multiplicity
_atom_site_calc_flag
_atom_site_refinement_flags
_atom_site_disorder_assembly
_atom_site_disorder_group
O2 O 0.4796(5) -0.0106(6) 0.2316(6) 0.111(3) Uani 0.495(12) 1 d P A 1
O3 O 0.5806(10) -0.0833(7) 0.1887(15) 0.233(10) Uani 0.495(12) 1 d P A 1
O4 O 0.6213(7) 0.0295(10) 0.2591(5) 0.139(5) Uani 0.495(12) 1 d P A 1
O5 O 0.5596(8) 0.0579(5) 0.1410(5) 0.141(4) Uani 0.495(12) 1 d P A 1
O4' O 0.561(2) -0.0397(18) 0.2741(10) 0.406(16) Uani 0.505(12) 1 d P A 2
O5' O 0.6261(10) 0.0570(10) 0.2134(11) 0.212(8) Uani 0.505(12) 1 d P A 2
O3' O 0.6052(9) -0.0560(8) 0.1469(6) 0.151(5) Uani 0.505(12) 1 d P A 2
O2' O 0.4899(7) 0.0260(11) 0.1832(10) 0.216(10) Uani 0.505(12) 1 d P A 2
Cu1 Cu 0.742313(16) 0.170328(16) 0.285541(14) 0.03728(10) Uani 1 1 d . . .
N2 N 0.81204(13) 0.15441(12) 0.18232(11) 0.0472(4) Uani 1 1 d . . .
C7 C 0.8217(2) 0.06568(19) 0.15465(18) 0.0717(8) Uani 1 1 d . . .
H7A H 0.8543 0.0335 0.1933 0.108 Uiso 1 1 calc R . .
H7B H 0.8529 0.0651 0.1050 0.108 Uiso 1 1 calc R . .
H7C H 0.7641 0.0408 0.1477 0.108 Uiso 1 1 calc R . .
C3 C 0.70597(17) 0.08377(14) 0.45710(13) 0.0484(5) Uani 1 1 d . . .
H3 H 0.6917 0.0553 0.5038 0.058 Uiso 1 1 calc R . .
C2 C 0.78228(16) 0.05697(14) 0.41578(13) 0.0461(5) Uani 1 1 d . . .
C1 C 0.8386(2) -0.01031(18) 0.45505(16) 0.0687(8) Uani 1 1 d . . .
H1A H 0.8885 -0.0231 0.4218 0.103 Uiso 1 1 calc R . .
H1B H 0.8040 -0.0609 0.4629 0.103 Uiso 1 1 calc R . .
H1C H 0.8591 0.0103 0.5054 0.103 Uiso 1 1 calc R . .
N3 N 0.69260(13) 0.27720(12) 0.23173(11) 0.0476(4) Uani 1 1 d . . .
C11 C 0.59609(19) 0.2673(3) 0.21966(19) 0.0791(10) Uani 1 1 d . . .
H11A H 0.5675 0.2599 0.2701 0.119 Uiso 1 1 calc R . .
H11B H 0.5851 0.2183 0.1870 0.119 Uiso 1 1 calc R . .
H11C H 0.5730 0.3172 0.1940 0.119 Uiso 1 1 calc R . .
C10 C 0.7083(3) 0.35250(19) 0.28290(19) 0.0806(10) Uani 1 1 d . . .
H10A H 0.6785 0.3448 0.3327 0.121 Uiso 1 1 calc R . .
H10B H 0.6860 0.4026 0.2571 0.121 Uiso 1 1 calc R . .
H10C H 0.7708 0.3588 0.2920 0.121 Uiso 1 1 calc R . .
C9 C 0.73780(18) 0.28852(19) 0.15466(15) 0.0598(7) Uani 1 1 d . . .
H9A H 0.7909 0.3225 0.1617 0.072 Uiso 1 1 calc R . .
H9B H 0.6990 0.3180 0.1179 0.072 Uiso 1 1 calc R . .
C8 C 0.76154(19) 0.2032(2) 0.12230(15) 0.0633(7) Uani 1 1 d . . .
H8A H 0.7081 0.1724 0.1083 0.076 Uiso 1 1 calc R . .
H8B H 0.7970 0.2099 0.0747 0.076 Uiso 1 1 calc R . .
C6 C 0.90214(18) 0.1901(2) 0.19477(19) 0.0673(7) Uani 1 1 d . . .
H6A H 0.9327 0.1570 0.2341 0.101 Uiso 1 1 calc R . .
H6B H 0.8974 0.2480 0.2125 0.101 Uiso 1 1 calc R . .
H6C H 0.9345 0.1882 0.1458 0.101 Uiso 1 1 calc R . .
O1 O 0.66300(11) 0.19397(10) 0.37067(9) 0.0520(4) Uani 1 1 d . . .
C4 C 0.65125(15) 0.14865(13) 0.43351(11) 0.0418(4) Uani 1 1 d . . .
N1 N 0.80536(13) 0.08702(12) 0.34714(11) 0.0459(4) Uani 1 1 d . . .
C5 C 0.57207(15) 0.17332(14) 0.48146(12) 0.0447(5) Uani 1 1 d . . .
C12 C 0.54183(18) 0.25664(17) 0.47995(15) 0.0586(6) Uani 1 1 d . . .
H12 H 0.5722 0.2973 0.4504 0.070 Uiso 1 1 calc R . .
C13 C 0.4668(2) 0.2800(2) 0.52201(18) 0.0755(8) Uani 1 1 d . . .
H13 H 0.4479 0.3364 0.5213 0.091 Uiso 1 1 calc R . .
C14 C 0.4204(2) 0.2207(2) 0.56460(17) 0.0786(9) Uani 1 1 d . . .
H14 H 0.3694 0.2365 0.5919 0.094 Uiso 1 1 calc R . .
C15 C 0.44896(19) 0.1382(2) 0.56688(16) 0.0727(8) Uani 1 1 d . . .
H15 H 0.4173 0.0979 0.5957 0.087 Uiso 1 1 calc R . .
C16 C 0.52498(18) 0.11443(18) 0.52638(13) 0.0575(6) Uani 1 1 d . . .
H16 H 0.5447 0.0584 0.5293 0.069 Uiso 1 1 calc R . .
Cl Cl 0.56506(4) -0.00391(5) 0.20379(5) 0.0661(2) Uani 1 1 d . . .
H1 H 0.8503(18) 0.0658(16) 0.3309(15) 0.045(7) Uiso 1 1 d . . .

loop_
_atom_site_aniso_label
_atom_site_aniso_U_11
_atom_site_aniso_U_22
_atom_site_aniso_U_33
_atom_site_aniso_U_23
_atom_site_aniso_U_13
_atom_site_aniso_U_12
O2 0.051(4) 0.133(6) 0.148(8) 0.036(5) 0.027(4) 0.001(3)
O3 0.183(11) 0.074(5) 0.44(3) -0.020(10) 0.066(16) 0.068(6)
O4 0.105(6) 0.224(13) 0.089(5) -0.001(6) -0.043(5) -0.037(6)
O5 0.173(10) 0.125(6) 0.126(6) 0.043(5) -0.018(6) -0.038(6)
O4' 0.50(4) 0.51(3) 0.214(14) 0.259(19) -0.053(18) -0.15(3)
O5' 0.161(10) 0.209(12) 0.27(2) -0.036(13) 0.010(12) -0.126(9)
O3' 0.179(10) 0.153(10) 0.122(6) -0.044(6) 0.034(6) 0.058(8)
O2' 0.112(9) 0.26(2) 0.27(2) -0.099(16) -0.096(11) 0.122(12)
Cu1 0.03929(16) 0.03965(17) 0.03291(15) 0.00471(9) 0.00084(9) 0.00140(9)
N2 0.0474(10) 0.0536(10) 0.0406(9) -0.0006(8) 0.0067(8) -0.0055(8)
C7 0.091(2) 0.0632(16) 0.0608(16) -0.0159(13) 0.0166(15) -0.0045(15)
C3 0.0661(14) 0.0455(11) 0.0336(10) 0.0063(8) 0.0036(10) 0.0053(10)
C2 0.0596(13) 0.0383(10) 0.0405(11) 0.0005(8) -0.0086(9) 0.0053(9)
C1 0.087(2) 0.0626(15) 0.0563(14) 0.0110(12) -0.0083(13) 0.0269(14)
N3 0.0465(10) 0.0505(10) 0.0459(9) 0.0140(8) -0.0019(8) 0.0014(8)
C11 0.0456(14) 0.111(3) 0.081(2) 0.0330(18) -0.0065(13) 0.0115(15)
C10 0.120(3) 0.0430(14) 0.079(2) 0.0060(13) 0.0053(18) 0.0066(17)
C9 0.0639(15) 0.0670(16) 0.0485(13) 0.0242(12) 0.0002(11) -0.0029(12)
C8 0.0710(17) 0.0825(19) 0.0363(12) 0.0071(12) 0.0000(10) -0.0036(14)
C6 0.0450(13) 0.0727(17) 0.0842(19) 0.0085(15) 0.0131(13) -0.0102(12)
O1 0.0615(10) 0.0512(8) 0.0433(8) 0.0124(7) 0.0122(7) 0.0155(7)
C4 0.0521(11) 0.0416(10) 0.0316(9) -0.0024(8) 0.0012(8) -0.0012(9)
N1 0.0464(10) 0.0472(10) 0.0440(10) 0.0009(8) -0.0002(8) 0.0107(8)
C5 0.0500(12) 0.0525(12) 0.0317(9) -0.0063(8) -0.0005(8) -0.0019(9)
C12 0.0632(14) 0.0573(14) 0.0551(13) -0.0068(11) 0.0095(12) 0.0049(11)
C13 0.0746(19) 0.082(2) 0.0699(17) -0.0211(15) 0.0092(15) 0.0210(16)
C14 0.0622(16) 0.118(3) 0.0555(16) -0.0226(16) 0.0128(13) 0.0020(17)
C15 0.0610(15) 0.107(2) 0.0503(14) -0.0048(15) 0.0092(12) -0.0188(16)
C16 0.0619(14) 0.0672(15) 0.0435(12) -0.0027(11) 0.0020(10) -0.0127(12)
Cl 0.0459(3) 0.0666(4) 0.0859(5) 0.0042(3) 0.0039(3) 0.0043(3)

loop_
_atom_type_symbol
_atom_type_description
_atom_type_scat_dispersion_real
_atom_type_scat_dispersion_imag
_atom_type_scat_source
C C 0.0033 0.0016 'International Tables Vol C Tables 4.2.6.8 and 6.1.1.4'
H H 0.0000 0.0000 'International Tables Vol C Tables 4.2.6.8 and 6.1.1.4'
N N 0.0061 0.0033 'International Tables Vol C Tables 4.2.6.8 and 6.1.1.4'
O O 0.0106 0.0060 'International Tables Vol C Tables 4.2.6.8 and 6.1.1.4'
Cu Cu 0.3201 1.2651 'International Tables Vol C Tables 4.2.6.8 and 6.1.1.4'
Cl Cl 0.1484 0.1585 'International Tables Vol C Tables 4.2.6.8 and 6.1.1.4'

loop_
_geom_angle_atom_site_label_1
_geom_angle_atom_site_label_2
_geom_angle_atom_site_label_3
_geom_angle
O1 Cu1 N1 92.14(7)
O1 Cu1 N2 170.46(7)
N1 Cu1 N2 96.94(8)
O1 Cu1 N3 86.75(7)
N1 Cu1 N3 167.79(8)
N2 Cu1 N3 84.98(8)
C7 N2 C8 108.9(2)
C7 N2 C6 108.0(2)
C8 N2 C6 111.9(2)
C7 N2 Cu1 115.72(16)
C8 N2 Cu1 104.60(15)
C6 N2 Cu1 107.74(16)
N2 C7 H7A 109.5
N2 C7 H7B 109.5
H7A C7 H7B 109.5
N2 C7 H7C 109.5
H7A C7 H7C 109.5
H7B C7 H7C 109.5
C4 C3 C2 124.8(2)
C4 C3 H3 117.6
C2 C3 H3 117.6
N1 C2 C3 123.4(2)
N1 C2 C1 119.6(2)
C3 C2 C1 116.9(2)
C2 C1 H1A 109.5
C2 C1 H1B 109.5
H1A C1 H1B 109.5
C2 C1 H1C 109.5
H1A C1 H1C 109.5
H1B C1 H1C 109.5
C9 N3 C11 110.3(2)
C9 N3 C10 109.9(2)
C11 N3 C10 108.8(3)
C9 N3 Cu1 108.55(15)
C11 N3 Cu1 109.60(17)
C10 N3 Cu1 109.70(17)
N3 C11 H11A 109.5
N3 C11 H11B 109.5
H11A C11 H11B 109.5
N3 C11 H11C 109.5
H11A C11 H11C 109.5
H11B C11 H11C 109.5
N3 C10 H10A 109.5
N3 C10 H10B 109.5
H10A C10 H10B 109.5
N3 C10 H10C 109.5
H10A C10 H10C 109.5
H10B C10 H10C 109.5
N3 C9 C8 108.9(2)
N3 C9 H9A 109.9
C8 C9 H9A 109.9
N3 C9 H9B 109.9
C8 C9 H9B 109.9
H9A C9 H9B 108.3
N2 C8 C9 109.8(2)
N2 C8 H8A 109.7
C9 C8 H8A 109.7
N2 C8 H8B 109.7
C9 C8 H8B 109.7
H8A C8 H8B 108.2
N2 C6 H6A 109.5
N2 C6 H6B 109.5
H6A C6 H6B 109.5
N2 C6 H6C 109.5
H6A C6 H6C 109.5
H6B C6 H6C 109.5
C4 O1 Cu1 126.72(14)
O1 C4 C3 124.5(2)
O1 C4 C5 114.30(19)
C3 C4 C5 121.22(19)
C2 N1 Cu1 126.59(17)
C2 N1 H1 112.4(18)
Cu1 N1 H1 121.0(18)
C12 C5 C16 118.0(2)
C12 C5 C4 119.9(2)
C16 C5 C4 122.1(2)
C13 C12 C5 120.7(3)
C13 C12 H12 119.7
C5 C12 H12 119.7
C14 C13 C12 120.4(3)
C14 C13 H13 119.8
C12 C13 H13 119.8
C15 C14 C13 119.9(3)
C15 C14 H14 120.1
C13 C14 H14 120.1
C14 C15 C16 120.2(3)
C14 C15 H15 119.9
C16 C15 H15 119.9
C15 C16 C5 120.8(3)
C15 C16 H16 119.6
C5 C16 H16 119.6
O2' Cl O3 117.6(11)
O2' Cl O4' 111.3(16)
O3 Cl O4' 76.8(14)
O2' Cl O5' 112.5(11)
O3 Cl O5' 126.0(11)
O4' Cl O5' 103.1(13)
O2' Cl O4 126.6(8)
O3 Cl O4 113.1(11)
O4' Cl O4 64.9(12)
O3 Cl O2 99.4(9)
O4' Cl O2 67.6(13)
O5' Cl O2 131.2(9)
O4 Cl O2 112.3(7)
O2' Cl O3' 114.5(8)
O4' Cl O3' 112.8(15)
O5' Cl O3' 101.6(10)
O4 Cl O3' 115.0(8)
O2 Cl O3' 126.6(8)
O2' Cl O5 60.1(8)
O3 Cl O5 121.1(11)
O4' Cl O5 161.9(15)
O5' Cl O5 69.3(8)
O4 Cl O5 106.2(6)
O2 Cl O5 104.3(6)
O3' Cl O5 85.1(7)

loop_
_geom_bond_atom_site_label_1
_geom_bond_atom_site_label_2
_geom_bond_distance
O2 Cl 1.376(6)
O3 Cl 1.294(9)
O4 Cl 1.365(8)
O5 Cl 1.438(7)
O4' Cl 1.313(10)
O5' Cl 1.338(10)
O3' Cl 1.397(8)
O2' Cl 1.276(7)
Cu1 O1 1.9049(15)
Cu1 N1 1.9220(18)
Cu1 N2 2.0481(18)
Cu1 N3 2.0497(18)
N2 C7 1.476(3)
N2 C8 1.480(3)
N2 C6 1.486(3)
C7 H7A 0.9600
C7 H7B 0.9600
C7 H7C 0.9600
C3 C4 1.371(3)
C3 C2 1.410(3)
C3 H3 0.9300
C2 N1 1.297(3)
C2 C1 1.509(3)
C1 H1A 0.9600
C1 H1B 0.9600
C1 H1C 0.9600
N3 C9 1.477(3)
N3 C11 1.479(3)
N3 C10 1.482(4)
C11 H11A 0.9600
C11 H11B 0.9600
C11 H11C 0.9600
C10 H10A 0.9600
C10 H10B 0.9600
C10 H10C 0.9600
C9 C8 1.490(4)
C9 H9A 0.9700
C9 H9B 0.9700
C8 H8A 0.9700
C8 H8B 0.9700
C6 H6A 0.9600
C6 H6B 0.9600
C6 H6C 0.9600
O1 C4 1.288(2)
C4 C5 1.494(3)
N1 H1 0.80(3)
C5 C12 1.386(3)
C5 C16 1.390(3)
C12 C13 1.385(4)
C12 H12 0.9300
C13 C14 1.369(5)
C13 H13 0.9300
C14 C15 1.365(5)
C14 H14 0.9300
C15 C16 1.387(4)
C15 H15 0.9300
C16 H16 0.9300

loop_
_geom_torsion_atom_site_label_1
_geom_torsion_atom_site_label_2
_geom_torsion_atom_site_label_3
_geom_torsion_atom_site_label_4
_geom_torsion
N1 Cu1 N2 C7 50.1(2)
N3 Cu1 N2 C7 -142.0(2)
N1 Cu1 N2 C8 169.92(17)
N3 Cu1 N2 C8 -22.20(16)
N1 Cu1 N2 C6 -70.86(18)
N3 Cu1 N2 C6 97.01(17)
C4 C3 C2 N1 -5.4(4)
C4 C3 C2 C1 174.6(2)
O1 Cu1 N3 C9 179.90(17)
N1 Cu1 N3 C9 94.8(4)
N2 Cu1 N3 C9 -4.88(16)
O1 Cu1 N3 C11 -59.6(2)
N1 Cu1 N3 C11 -144.7(4)
N2 Cu1 N3 C11 115.6(2)
O1 Cu1 N3 C10 59.8(2)
N1 Cu1 N3 C10 -25.3(5)
N2 Cu1 N3 C10 -125.0(2)
C11 N3 C9 C8 -88.7(3)
C10 N3 C9 C8 151.4(2)
Cu1 N3 C9 C8 31.4(2)
C7 N2 C8 C9 170.5(2)
C6 N2 C8 C9 -70.1(3)
Cu1 N2 C8 C9 46.2(2)
N3 C9 C8 N2 -53.1(3)
N1 Cu1 O1 C4 -14.9(2)
N3 Cu1 O1 C4 177.3(2)
Cu1 O1 C4 C3 13.0(3)
Cu1 O1 C4 C5 -168.02(14)
C2 C3 C4 O1 -0.5(4)
C2 C3 C4 C5 -179.4(2)
C3 C2 N1 Cu1 -1.6(3)
C1 C2 N1 Cu1 178.33(19)
O1 Cu1 N1 C2 9.3(2)
N2 Cu1 N1 C2 -167.8(2)
N3 Cu1 N1 C2 93.8(4)
O1 C4 C5 C12 -28.2(3)
C3 C4 C5 C12 150.8(2)
O1 C4 C5 C16 149.7(2)
C3 C4 C5 C16 -31.3(3)
C16 C5 C12 C13 -0.1(4)
C4 C5 C12 C13 177.9(2)
C5 C12 C13 C14 -1.2(5)
C12 C13 C14 C15 1.2(5)
C13 C14 C15 C16 0.1(5)
C14 C15 C16 C5 -1.5(4)
C12 C5 C16 C15 1.4(3)
C4 C5 C16 C15 -176.5(2)
